data_7044338
loop_
_publ_author_name
'Wagner, Frank R.'
'Zheng, Qiang'
'Gumeniuk, Roman'
'Bende, David'
'Prots, Yurii'
'Bobnar, Matej'
'Hu, Dong-Li'
'Burkhardt, Ulrich'
'Grin, Yuri'
'Leithe-Jasper, Andreas'

_publ_section_title
;
 Hierarchical and chemical space partitioning in new intermetallic borides
 MNi21B20 (M = In, Sn)
;
_journal_name_full 'Dalton Trans.'
_journal_paper_doi 10.1039/C7DT02501G
_journal_year 2017
_chemical_formula_sum 'B20 Ni21 Sn'
_chemical_formula_weight 1567.8
_space_group_IT_number 221
_symmetry_cell_setting cubic
_symmetry_space_group_name_Hall '-P 4 2 3'
_symmetry_space_group_name_H-M 'P m -3 m'
_audit_creation_method 'WinCSD program'
_audit_update_record
;
2017-07-07 deposited with the CCDC.
2017-09-19 downloaded from the CCDC.
;
_cell_angle_alpha 90
_cell_angle_beta 90
_cell_angle_gamma 90
_cell_formula_units_Z 1
_cell_length_a 7.1834(1)
_cell_length_b 7.1834(1)
_cell_length_c 7.1834(1)
_cell_measurement_reflns_used 3035
_cell_measurement_temperature 295.0
_cell_measurement_theta_max 33.2
_cell_measurement_theta_min 2.8
_cell_volume 370.672(9)
_computing_cell_refinement WinCSD
_computing_data_reduction WinCSD
_computing_publication_material 'WinCSD (Akselrud et al, 1993)'
_computing_structure_refinement WinCSD
_computing_structure_solution WinCSD
_diffrn_ambient_temperature 295.0
_diffrn_detector_area_resol_mean 28.5714
_diffrn_measured_fraction_theta_full 1.0
_diffrn_measured_fraction_theta_max 1.0
_diffrn_measurement_details
;
scan:
    Number of images: 360
               Slice: -60.0000 - 300.0000
         Image width: 1.0000
            Exp time: 80.0000
       Rotation axis: Phi
               Omega: -35.0000
                 Chi: -30.0000
                 Phi: 0.0000
                 XTD: 48.9500
              2theta: -28.0000

;
_diffrn_measurement_device
;
AFC7: Eulerian 3 circle
;
_diffrn_measurement_device_type
;
Rigaku Saturn724+ (2x2 bin mode)
;
_diffrn_measurement_method 'profile data from \f-scans'
_diffrn_orient_matrix_type d*Trek
_diffrn_orient_matrix_UB_11 -0.043185
_diffrn_orient_matrix_UB_12 0.025027
_diffrn_orient_matrix_UB_13 0.129851
_diffrn_orient_matrix_UB_21 0.029311
_diffrn_orient_matrix_UB_22 -0.131390
_diffrn_orient_matrix_UB_23 0.035071
_diffrn_orient_matrix_UB_31 0.128951
_diffrn_orient_matrix_UB_32 0.038247
_diffrn_orient_matrix_UB_33 0.035514
_diffrn_radiation_detector CCD
_diffrn_radiation_monochromator 'Graphite Monochromator'
_diffrn_radiation_source 'Sealed Tube'
_diffrn_radiation_type MoK\a
_diffrn_radiation_wavelength 0.710730
_diffrn_reflns_av_R_equivalents 0.089
_diffrn_reflns_av_sigmaI/netI 0.041
_diffrn_reflns_limit_h_max 10
_diffrn_reflns_limit_h_min -10
_diffrn_reflns_limit_k_max 10
_diffrn_reflns_limit_k_min -11
_diffrn_reflns_limit_l_max 5
_diffrn_reflns_limit_l_min -10
_diffrn_reflns_number 3035
_diffrn_reflns_reduction_process 'Lp corrections applied'
_diffrn_reflns_theta_full 33.2
_diffrn_reflns_theta_max 33.8
_diffrn_source_current 36.0
_diffrn_source_power 1.8
_diffrn_source_voltage 50.0
_exptl_absorpt_coefficient_mu 27.42
_exptl_absorpt_correction_T_max 1.000
_exptl_absorpt_correction_T_min 0.516
_exptl_absorpt_correction_type multi-scan
_exptl_absorpt_process_details 'Blessing, R. H. (1995) Acta Cryst. A51, 33-38'
_exptl_crystal_colour Grey
_exptl_crystal_density_diffrn 7.023
_exptl_crystal_description Block
_exptl_crystal_F_000 738
_exptl_crystal_size_max 0.02
_exptl_crystal_size_mid 0.02
_exptl_crystal_size_min 0.02
_refine_ls_extinction_coef 0.0
_refine_ls_extinction_method Sheldrick
_refine_ls_goodness_of_fit_ref 0.96
_refine_ls_matrix_type fullcycle
_refine_ls_number_parameters 16
_refine_ls_number_reflns 185
_refine_ls_R_factor_gt 0.063
_refine_ls_structure_factor_coef Inet
_refine_ls_weighting_details 4.9923Log(F~o~)^4^
_refine_ls_weighting_scheme calc
_refine_ls_wR_factor_ref 0.065
_reflns_number_gt 178
_reflns_number_total 185
_reflns_threshold_expression I>2\s(I)
_cod_data_source_file c7dt02501g2.cif
_cod_data_source_block SnNi21B20
_cod_depositor_comments
;
The following automatic conversions were performed:

'_exptl_absorpt_correction_type' value 'Multi-scan' changed to
'multi-scan' according to
/home/data/users/saulius/crontab/automatic-downloads/rss-feeds/RSC/lib/dictionaries/cif_core.dic
dictionary named 'cif_core.dic' version 2.4.2 from 2011-04-26.

Automatic conversion script
Id: cif_fix_values 4973 2017-02-22 13:04:09Z antanas 
;
_cod_original_cell_volume 370.67(2)
_cod_original_formula_sum 'B20 Ni21 Sn1'
_cod_database_code 7044338

loop_
_symmetry_equiv_pos_as_xyz
' x, y, z'
' z, x, y'
' y, z, x'
' x, y, -z'
' z, x, -y'
' y, z, -x'
'-x, y, z'
'-z, x, y'
'-y, z, x'
'-x, y, -z'
'-z, x, -y'
'-y, z, -x'
' y, x, z'
' x, z, y'
' z, y, x'
' y, x, -z'
' x, z, -y'
' z, y, -x'
' y, -x, z'
' x, -z, y'
' z, -y, x'
' y, -x, -z'
' x, -z, -y'
' z, -y, -x'
'-x, -y, -z'
'-z, -x, -y'
'-y, -z, -x'
'-x, -y, z'
'-z, -x, y'
'-y, -z, x'
' x, -y, -z'
' z, -x, -y'
' y, -z, -x'
' x, -y, z'
' z, -x, y'
' y, -z, x'
'-y, -x, -z'
'-x, -z, -y'
'-z, -y, -x'
'-y, -x, z'
'-x, -z, y'
'-z, -y, x'
'-y, x, -z'
'-x, z, -y'
'-z, y, -x'
'-y, x, z'
'-x, z, y'
'-z, y, x'

loop_
_atom_site_aniso_label
_atom_site_aniso_B_11
_atom_site_aniso_B_22
_atom_site_aniso_B_33
_atom_site_aniso_B_12
_atom_site_aniso_B_13
_atom_site_aniso_B_23
Sn 1.48(5) 1.48(5) 1.48(5) 0 0 0
Ni1 0.89(7) 0.89(7) 1.6(2) 0 0 0
Ni2 0.89(7) 0.99(7) 0.89(7) 0 0 0
Ni3 1.22(4) 1.22(4) 0.71(6) 0.21(4) 0 0

loop_
_atom_site_label
_atom_site_type_symbol
_atom_site_fract_x
_atom_site_fract_y
_atom_site_fract_z
_atom_site_thermal_displace_type
_atom_site_B_iso_or_equiv
_atom_site_occupancy
Sn Sn 0 0 0 Bani 1.48(3) 1.0
Ni1 Ni 0 0 0.5 Bani 1.13(5) 1.0
Ni2 Ni 0.5 0.2324(3) 0.5 Bani 0.82(3) 1.0
Ni3 Ni 0.2888(1) 0.2888(1) 0 Bani 1.05(3) 1.0
B1 B 0.296(1) 0.296(1) 0.296(1) Biso 0.7(2) 1.0
B2 B 0.5 0.1967(9) 0.1967(9) Biso 0.7(2) 1.0

loop_
_atom_type_symbol
_atom_type_description
_atom_type_number_in_cell
_atom_type_scat_dispersion_real
_atom_type_scat_dispersion_imag
_atom_type_scat_source
Sn Sn 1.00 -.625 1.431 International_Tables_Vol_IV_Table_2.3.1
Ni Ni 21.00 .341 1.118 International_Tables_Vol_IV_Table_2.3.1
B B 20.00 .002 .001 International_Tables_Vol_IV_Table_2.3.1

loop_
_geom_angle_atom_site_label_1
_geom_angle_atom_site_label_2
_geom_angle_atom_site_label_3
_geom_angle
Ni3 Sn Ni3 180.0

loop_
_geom_bond_atom_site_label_1
_geom_bond_atom_site_label_2
_geom_bond_distance
_geom_bond_site_symmetry_2
_geom_bond_publ_flag
Sn Ni3 2.934(2) . yes
Sn Ni1 3.5917(1) . yes
Ni1 Ni3 2.570(2) 2_555 yes
Ni3 B1 2.128(7) . yes
Ni3 B2 2.176(5) . yes
Ni3 Ni2 2.719(2) 2_555 yes
Ni3 Ni3 2.934(2) 2_555 yes
Ni3 Ni3 3.034(3) 7_655 yes
Ni2 B2 2.194(6) . yes
Ni2 B1 2.122(7) . yes
Ni2 Ni2 2.719(2) 2_555 yes
B1 B2 1.779(8) . yes
